data_7222201
loop_
_publ_author_name
'Prado, F.'
'Manthiram, A.'
'Gurunathan, K.'

_publ_section_title
;
 Synthesis, crystal chemistry and electrical, oxygen permeation and
 magnetic properties of La Sr3 Ga Fe2-x Cox O10-d (0 <= x <= 2 and 0 <= d
 <= 2)
;
_journal_name_full 'Journal of Materials Chemistry'
_journal_page_first 2390
_journal_page_last 2395
_journal_volume 12
_journal_year 2002
_chemical_formula_sum 'Co2 Ga La O9 Sr3'
_chemical_name_systematic 'La Sr3 Ga Co2 O9'
_space_group_IT_number 69
_symmetry_space_group_name_Hall '-F 2 2'
_symmetry_space_group_name_H-M 'F m m m'
_cell_angle_alpha 90
_cell_angle_beta 90
_cell_angle_gamma 90
_cell_formula_units_Z 4
_cell_length_a 5.393
_cell_length_b 5.456
_cell_length_c 29.08
_cell_volume 855.656
_citation_journal_id_ASTM JMACEP
_cod_data_source_file Prado_JMACEP_2002_1970.cif
_cod_data_source_block Co2Ga1La1O9Sr3
_cod_original_cell_volume 855.6559
_cod_original_formula_sum 'Co2 Ga1 La1 O9 Sr3'
_cod_database_code 7222201

loop_
_symmetry_equiv_pos_as_xyz
x,y,z
-x,-y,z
x,-y,-z
-x,y,-z
-x,-y,-z
x,y,-z
-x,y,z
x,-y,z
x,y+1/2,z+1/2
-x,-y+1/2,z+1/2
x,-y+1/2,-z+1/2
-x,y+1/2,-z+1/2
-x,-y+1/2,-z+1/2
x,y+1/2,-z+1/2
-x,y+1/2,z+1/2
x,-y+1/2,z+1/2
x+1/2,y,z+1/2
-x+1/2,-y,z+1/2
x+1/2,-y,-z+1/2
-x+1/2,y,-z+1/2
-x+1/2,-y,-z+1/2
x+1/2,y,-z+1/2
-x+1/2,y,z+1/2
x+1/2,-y,z+1/2
x+1/2,y+1/2,z
-x+1/2,-y+1/2,z
x+1/2,-y+1/2,-z
-x+1/2,y+1/2,-z
-x+1/2,-y+1/2,-z
x+1/2,y+1/2,-z
-x+1/2,y+1/2,z
x+1/2,-y+1/2,z

loop_
_atom_site_label
_atom_site_type_symbol
_atom_site_fract_x
_atom_site_fract_y
_atom_site_fract_z
_atom_site_occupancy
_atom_site_U_iso_or_equiv
O4 O-2 0.25 0 0 0.75 0.0
Co1 Co+3 0 0 0 0.667 0.0
Co2 Co+3 0 0 0.145 0.667 0.0
Sr2 Sr+2 0 0 0.701 0.75 0.0
Ga1 Ga+3 0 0 0 0.333 0.0
O1 O-2 0.25 0.25 0.139 1 0.0
La1 La+3 0 0 0.579 0.25 0.0
La2 La+3 0 0 0.701 0.25 0.0
Sr1 Sr+2 0 0 0.579 0.75 0.0
O3 O-2 0 0 0.215 1 0.0
Ga2 Ga+3 0 0 0.145 0.333 0.0
O2 O-2 0 0 0.07 0.75 0.0
